data_4339174
loop_
_publ_author_name
'Chang, Sheng-Yuan'
'Chen, Jing-Lin'
'Chi, Yun'
'Cheng, Yi-Ming'
'Lee, Gene-Hsiang'
'Jiang, Chang-Ming'
'Chou, Pi-Tai'

_publ_section_title
;
 Blue-emitting platinum(II) complexes bearing both pyridylpyrazolate
 chelate and bridging pyrazolate ligands: synthesis, structures, and
 photophysical properties.
;
_journal_issue 26
_journal_name_full 'Inorganic chemistry'
_journal_page_first 11202
_journal_page_last 11212
_journal_paper_doi 10.1021/ic701586c
_journal_volume 46
_journal_year 2007
_chemical_formula_sum 'C27 H22 F6 N10 O Pt2'
_chemical_formula_weight 1006.73
_chemical_name_systematic
; 
 ? 
;
_space_group_IT_number 14
_symmetry_cell_setting monoclinic
_symmetry_space_group_name_Hall '-P 2yn'
_symmetry_space_group_name_H-M 'P 1 21/n 1'
_atom_sites_solution_hydrogens geom
_atom_sites_solution_primary direct
_atom_sites_solution_secondary difmap
_audit_creation_method SHELXL-97
_cell_angle_alpha 90.00
_cell_angle_beta 103.6440(10)
_cell_angle_gamma 90.00
_cell_formula_units_Z 4
_cell_length_a 17.4642(10)
_cell_length_b 8.6594(5)
_cell_length_c 19.8926(11)
_cell_measurement_reflns_used 5908
_cell_measurement_temperature 150(2)
_cell_measurement_theta_max 27.48
_cell_measurement_theta_min 2.40
_cell_volume 2923.5(3)
_computing_cell_refinement 'Bruker SAINT'
_computing_data_collection 'Bruker SMART'
_computing_data_reduction 'Bruker SAINT'
_computing_molecular_graphics 'Bruker SHELXTL'
_computing_publication_material 'Bruker SHELXTL'
_computing_structure_refinement 'SHELXL-97 (Sheldrick, 1997)'
_computing_structure_solution 'SHELXS-97 (Sheldrick, 1990)'
_diffrn_ambient_temperature 150(2)
_diffrn_measured_fraction_theta_full 0.999
_diffrn_measured_fraction_theta_max 0.999
_diffrn_measurement_device_type 'BRUKER SMART APEXCCD area detector'
_diffrn_measurement_method 'omega scans'
_diffrn_radiation_monochromator graphite
_diffrn_radiation_source 'fine-focus sealed tube'
_diffrn_radiation_type MoK\a
_diffrn_radiation_wavelength 0.71073
_diffrn_reflns_av_R_equivalents 0.0458
_diffrn_reflns_av_sigmaI/netI 0.0468
_diffrn_reflns_limit_h_max 22
_diffrn_reflns_limit_h_min -21
_diffrn_reflns_limit_k_max 11
_diffrn_reflns_limit_k_min -11
_diffrn_reflns_limit_l_max 25
_diffrn_reflns_limit_l_min -24
_diffrn_reflns_number 21992
_diffrn_reflns_theta_full 27.50
_diffrn_reflns_theta_max 27.50
_diffrn_reflns_theta_min 1.40
_exptl_absorpt_coefficient_mu 9.641
_exptl_absorpt_correction_T_max 0.6443
_exptl_absorpt_correction_T_min 0.1967
_exptl_absorpt_correction_type multi-scan
_exptl_crystal_colour colorless
_exptl_crystal_density_diffrn 2.287
_exptl_crystal_density_meas ?
_exptl_crystal_density_method 'not measured'
_exptl_crystal_description plate
_exptl_crystal_F_000 1888
_exptl_crystal_size_max 0.25
_exptl_crystal_size_mid 0.12
_exptl_crystal_size_min 0.05
_refine_diff_density_max 1.893
_refine_diff_density_min -2.614
_refine_diff_density_rms 0.187
_refine_ls_extinction_method none
_refine_ls_goodness_of_fit_ref 1.126
_refine_ls_hydrogen_treatment constr
_refine_ls_matrix_type full
_refine_ls_number_parameters 417
_refine_ls_number_reflns 6706
_refine_ls_number_restraints 0
_refine_ls_restrained_S_all 1.126
_refine_ls_R_factor_all 0.0457
_refine_ls_R_factor_gt 0.0347
_refine_ls_shift/su_max 0.001
_refine_ls_shift/su_mean 0.000
_refine_ls_structure_factor_coef Fsqd
_refine_ls_weighting_details 'calc w=1/[\s^2^(Fo^2^)+(0.0358P)^2^+2.6307P] where P=(Fo^2^+2Fc^2^)/3'
_refine_ls_weighting_scheme calc
_refine_ls_wR_factor_gt 0.0758
_refine_ls_wR_factor_ref 0.0895
_reflns_number_gt 5599
_reflns_number_total 6706
_reflns_threshold_expression >2sigma(I)
_cod_data_source_file ic701586c-file001.cif
_cod_data_source_block 6b
_cod_depositor_comments
;
The following automatic conversions were performed:

'_symmetry_cell_setting' value 'Monoclinic' changed to 'monoclinic'
according to
/usr/data/users/saulius/automatic-downloads/retrospective/ACS/lib/dictionaries/cif_core.dic
dictionary named 'cif_core.dic' version 2.4.2 from 2011-04-26.

Automatic conversion script
Id: cif_fix_values 2281 2013-09-26 08:29:07Z andrius 

The following automatic conversions were performed:

'_exptl_crystal_density_meas' value 'not_measured' was changed to '?'
- the value is perceived as not measured.

Automatic conversion script
Id: cif_fix_values 3008 2015-01-20 13:52:24Z robertas 
;
_cod_original_sg_symbol_H-M P2(1)/n
_cod_database_code 4339174

loop_
_symmetry_equiv_pos_as_xyz
'x, y, z'
'-x+1/2, y+1/2, -z+1/2'
'-x, -y, -z'
'x-1/2, -y-1/2, z-1/2'

loop_
_atom_site_label
_atom_site_type_symbol
_atom_site_fract_x
_atom_site_fract_y
_atom_site_fract_z
_atom_site_U_iso_or_equiv
_atom_site_adp_type
_atom_site_occupancy
_atom_site_symmetry_multiplicity
_atom_site_calc_flag
_atom_site_refinement_flags
Pt1 Pt 0.040758(14) 0.19128(2) 0.442333(12) 0.01560(8) Uani 1 1 d .
Pt2 Pt 0.166179(14) 0.30376(2) 0.343141(13) 0.01551(8) Uani 1 1 d .
N1 N 0.1546(3) 0.1224(5) 0.4648(3) 0.0165(11) Uani 1 1 d .
N2 N 0.2029(3) 0.1599(5) 0.4230(3) 0.0186(11) Uani 1 1 d .
N3 N 0.0316(3) 0.1068(5) 0.3474(3) 0.0158(11) Uani 1 1 d .
N4 N 0.0811(3) 0.1506(6) 0.3075(3) 0.0166(11) Uani 1 1 d .
N5 N 0.0414(3) 0.2847(5) 0.5353(3) 0.0169(11) Uani 1 1 d .
N6 N -0.0709(3) 0.2551(6) 0.4264(3) 0.0175(11) Uani 1 1 d .
N7 N -0.1318(3) 0.2435(6) 0.3721(3) 0.0195(12) Uani 1 1 d .
N8 N 0.2494(3) 0.4696(5) 0.3766(3) 0.0172(11) Uani 1 1 d .
N9 N 0.1352(3) 0.4571(5) 0.2667(3) 0.0178(11) Uani 1 1 d .
N10 N 0.0753(3) 0.4640(6) 0.2103(3) 0.0178(11) Uani 1 1 d .
C1 C 0.1917(4) 0.0195(7) 0.5107(3) 0.0202(14) Uani 1 1 d .
H1A H 0.1711 -0.0254 0.5463 0.024 Uiso 1 1 calc R
C2 C 0.2650(4) -0.0121(7) 0.4986(4) 0.0233(15) Uani 1 1 d .
H2A H 0.3038 -0.0814 0.5233 0.028 Uiso 1 1 calc R
C3 C 0.2693(4) 0.0786(7) 0.4434(3) 0.0204(13) Uani 1 1 d .
H3A H 0.3129 0.0832 0.4227 0.024 Uiso 1 1 calc R
C4 C -0.0186(4) 0.0038(7) 0.3113(4) 0.0248(15) Uani 1 1 d .
H4A H -0.0598 -0.0448 0.3271 0.030 Uiso 1 1 calc R
C5 C -0.0023(4) -0.0220(8) 0.2482(4) 0.0303(17) Uani 1 1 d .
H5A H -0.0285 -0.0903 0.2128 0.036 Uiso 1 1 calc R
C6 C 0.0612(4) 0.0741(8) 0.2476(4) 0.0261(15) Uani 1 1 d .
H6A H 0.0864 0.0839 0.2104 0.031 Uiso 1 1 calc R
C7 C 0.1048(4) 0.3064(6) 0.5888(3) 0.0198(14) Uani 1 1 d .
H7A H 0.1551 0.2740 0.5836 0.024 Uiso 1 1 calc R
C8 C 0.0995(4) 0.3735(7) 0.6504(3) 0.0224(14) Uani 1 1 d .
H8A H 0.1451 0.3858 0.6870 0.027 Uiso 1 1 calc R
C9 C 0.0264(4) 0.4229(7) 0.6582(4) 0.0253(15) Uani 1 1 d .
H9A H 0.0210 0.4677 0.7005 0.030 Uiso 1 1 calc R
C10 C -0.0387(4) 0.4055(7) 0.6032(3) 0.0224(14) Uani 1 1 d .
H10A H -0.0891 0.4395 0.6075 0.027 Uiso 1 1 calc R
C11 C -0.0303(4) 0.3378(6) 0.5414(4) 0.0184(13) Uani 1 1 d .
C12 C -0.0922(4) 0.3228(6) 0.4806(3) 0.0196(14) Uani 1 1 d .
C13 C -0.1710(4) 0.3597(7) 0.4607(4) 0.0211(14) Uani 1 1 d .
H13A H -0.2031 0.4086 0.4868 0.025 Uiso 1 1 calc R
C14 C -0.1918(4) 0.3078(7) 0.3929(4) 0.0206(14) Uani 1 1 d .
C15 C -0.2710(4) 0.3137(8) 0.3449(4) 0.0284(16) Uani 1 1 d .
C16 C 0.3049(4) 0.4672(7) 0.4361(3) 0.0228(14) Uani 1 1 d .
H16A H 0.3073 0.3815 0.4663 0.027 Uiso 1 1 calc R
C17 C 0.3589(4) 0.5860(7) 0.4546(4) 0.0238(14) Uani 1 1 d .
H17A H 0.3982 0.5806 0.4966 0.029 Uiso 1 1 calc R
C18 C 0.3550(4) 0.7130(7) 0.4114(4) 0.0255(15) Uani 1 1 d .
H18A H 0.3917 0.7954 0.4231 0.031 Uiso 1 1 calc R
C19 C 0.2976(4) 0.7169(7) 0.3519(4) 0.0253(15) Uani 1 1 d .
H19A H 0.2935 0.8038 0.3221 0.030 Uiso 1 1 calc R
C20 C 0.2445(4) 0.5948(7) 0.3341(3) 0.0183(13) Uani 1 1 d .
C21 C 0.1802(4) 0.5877(7) 0.2737(3) 0.0191(13) Uani 1 1 d .
C22 C 0.1488(4) 0.6850(7) 0.2189(4) 0.0232(15) Uani 1 1 d .
H22A H 0.1672 0.7837 0.2088 0.028 Uiso 1 1 calc R
C23 C 0.0839(4) 0.6032(7) 0.1822(3) 0.0191(13) Uani 1 1 d .
C24 C 0.0276(4) 0.6490(8) 0.1186(4) 0.0255(15) Uani 1 1 d .
F1 F -0.3280(2) 0.3432(5) 0.3777(2) 0.0367(10) Uani 1 1 d .
F2 F -0.2778(2) 0.4218(5) 0.2953(2) 0.0377(11) Uani 1 1 d .
F3 F -0.2906(3) 0.1797(5) 0.3108(3) 0.0493(14) Uani 1 1 d .
F4 F 0.0365(3) 0.7977(5) 0.1023(3) 0.0500(14) Uani 1 1 d .
F5 F 0.0340(3) 0.5668(5) 0.0624(2) 0.0401(11) Uani 1 1 d .
F6 F -0.0478(2) 0.6348(6) 0.1213(2) 0.0450(12) Uani 1 1 d .
O1 O -0.2926(3) 0.6719(6) 0.4180(3) 0.0357(13) Uani 1 1 d .
C25 C -0.3503(4) 0.7312(8) 0.3815(4) 0.0280(16) Uani 1 1 d .
C26 C -0.3488(6) 0.8065(9) 0.3145(5) 0.049(2) Uani 1 1 d .
H26A H -0.2942 0.8167 0.3106 0.074 Uiso 1 1 calc R
H26B H -0.3730 0.9090 0.3127 0.074 Uiso 1 1 calc R
H26C H -0.3784 0.7433 0.2763 0.074 Uiso 1 1 calc R
C27 C -0.4284(5) 0.7314(10) 0.4017(4) 0.041(2) Uani 1 1 d .
H27A H -0.4430 0.6252 0.4103 0.062 Uiso 1 1 calc R
H27B H -0.4690 0.7762 0.3642 0.062 Uiso 1 1 calc R
H27C H -0.4240 0.7929 0.4438 0.062 Uiso 1 1 calc R

loop_
_atom_site_aniso_label
_atom_site_aniso_U_11
_atom_site_aniso_U_22
_atom_site_aniso_U_33
_atom_site_aniso_U_23
_atom_site_aniso_U_13
_atom_site_aniso_U_12
Pt1 0.01382(14) 0.01735(12) 0.01653(14) 0.00028(9) 0.00540(10) -0.00092(9)
Pt2 0.01485(14) 0.01646(12) 0.01626(14) 0.00047(9) 0.00577(10) -0.00084(9)
N1 0.016(3) 0.018(2) 0.017(3) 0.000(2) 0.006(2) 0.000(2)
N2 0.017(3) 0.019(2) 0.023(3) 0.001(2) 0.010(2) -0.002(2)
N3 0.016(3) 0.018(2) 0.014(3) -0.001(2) 0.006(2) -0.004(2)
N4 0.015(3) 0.020(2) 0.018(3) -0.001(2) 0.009(2) -0.004(2)
N5 0.018(3) 0.020(2) 0.015(3) 0.001(2) 0.008(2) -0.002(2)
N6 0.012(3) 0.019(2) 0.022(3) 0.000(2) 0.004(2) 0.000(2)
N7 0.020(3) 0.020(2) 0.016(3) 0.002(2) 0.000(2) -0.004(2)
N8 0.019(3) 0.017(2) 0.018(3) 0.000(2) 0.008(2) 0.000(2)
N9 0.019(3) 0.018(2) 0.017(3) -0.002(2) 0.005(2) 0.002(2)
N10 0.014(3) 0.023(3) 0.016(3) 0.002(2) 0.003(2) 0.003(2)
C1 0.022(4) 0.021(3) 0.017(3) 0.004(2) 0.003(3) 0.002(3)
C2 0.016(3) 0.026(3) 0.028(4) 0.002(3) 0.004(3) 0.004(3)
C3 0.017(3) 0.022(3) 0.023(4) 0.001(3) 0.008(3) 0.003(3)
C4 0.024(4) 0.022(3) 0.029(4) -0.005(3) 0.008(3) -0.007(3)
C5 0.028(4) 0.033(4) 0.032(4) -0.012(3) 0.012(3) -0.007(3)
C6 0.023(4) 0.032(3) 0.026(4) -0.009(3) 0.010(3) -0.001(3)
C7 0.018(3) 0.019(3) 0.021(4) 0.001(2) 0.002(3) -0.003(2)
C8 0.025(4) 0.025(3) 0.014(3) 0.001(3) -0.003(3) -0.006(3)
C9 0.031(4) 0.023(3) 0.023(4) -0.004(3) 0.010(3) -0.004(3)
C10 0.022(4) 0.026(3) 0.021(4) 0.001(3) 0.008(3) 0.004(3)
C11 0.013(3) 0.017(3) 0.029(4) 0.004(2) 0.010(3) 0.003(2)
C12 0.023(4) 0.016(3) 0.022(4) -0.001(2) 0.011(3) -0.002(2)
C13 0.020(3) 0.021(3) 0.027(4) -0.003(3) 0.015(3) 0.000(3)
C14 0.015(3) 0.018(3) 0.027(4) 0.004(3) 0.003(3) -0.002(2)
C15 0.018(4) 0.030(4) 0.035(5) 0.004(3) 0.001(3) 0.000(3)
C16 0.020(4) 0.028(3) 0.018(4) 0.000(3) 0.001(3) -0.002(3)
C17 0.017(3) 0.030(3) 0.023(4) -0.006(3) 0.003(3) 0.000(3)
C18 0.025(4) 0.030(3) 0.024(4) -0.006(3) 0.011(3) -0.007(3)
C19 0.029(4) 0.017(3) 0.032(4) -0.001(3) 0.012(3) -0.004(3)
C20 0.019(3) 0.020(3) 0.019(3) 0.002(2) 0.010(3) 0.001(2)
C21 0.018(3) 0.024(3) 0.018(3) 0.000(3) 0.011(3) 0.001(3)
C22 0.026(4) 0.021(3) 0.026(4) 0.000(3) 0.012(3) -0.002(3)
C23 0.021(3) 0.023(3) 0.015(3) 0.003(2) 0.007(3) 0.003(3)
C24 0.020(4) 0.032(3) 0.026(4) 0.005(3) 0.008(3) 0.006(3)
F1 0.014(2) 0.059(3) 0.037(3) 0.004(2) 0.0067(19) 0.0025(19)
F2 0.023(2) 0.055(3) 0.032(3) 0.018(2) 0.001(2) 0.002(2)
F3 0.037(3) 0.042(3) 0.055(3) -0.021(2) -0.016(3) -0.002(2)
F4 0.066(4) 0.036(2) 0.039(3) 0.017(2) -0.004(3) 0.003(2)
F5 0.038(3) 0.060(3) 0.019(2) -0.007(2) 0.000(2) 0.012(2)
F6 0.021(2) 0.074(3) 0.040(3) 0.015(2) 0.008(2) 0.015(2)
O1 0.031(3) 0.043(3) 0.033(3) 0.002(2) 0.007(3) 0.005(2)
C25 0.032(4) 0.025(3) 0.026(4) 0.001(3) 0.006(3) 0.004(3)
C26 0.064(7) 0.052(5) 0.033(5) 0.015(4) 0.013(5) -0.001(4)
C27 0.027(4) 0.065(5) 0.029(5) 0.004(4) 0.001(4) 0.008(4)

loop_
_atom_type_symbol
_atom_type_description
_atom_type_scat_dispersion_real
_atom_type_scat_dispersion_imag
_atom_type_scat_source
C C 0.0033 0.0016 'International Tables Vol C Tables 4.2.6.8 and 6.1.1.4'
H H 0.0000 0.0000 'International Tables Vol C Tables 4.2.6.8 and 6.1.1.4'
N N 0.0061 0.0033 'International Tables Vol C Tables 4.2.6.8 and 6.1.1.4'
O O 0.0106 0.0060 'International Tables Vol C Tables 4.2.6.8 and 6.1.1.4'
F F 0.0171 0.0103 'International Tables Vol C Tables 4.2.6.8 and 6.1.1.4'
Pt Pt -1.7033 8.3905 'International Tables Vol C Tables 4.2.6.8 and 6.1.1.4'

loop_
_geom_angle_atom_site_label_1
_geom_angle_atom_site_label_2
_geom_angle_atom_site_label_3
_geom_angle
N6 Pt1 N3 95.5(2)
N6 Pt1 N5 80.0(2)
N3 Pt1 N5 175.4(2)
N6 Pt1 N1 176.4(2)
N3 Pt1 N1 87.5(2)
N5 Pt1 N1 97.1(2)
N4 Pt2 N9 97.3(2)
N4 Pt2 N2 86.6(2)
N9 Pt2 N2 176.1(2)
N4 Pt2 N8 176.9(2)
N9 Pt2 N8 79.9(2)
N2 Pt2 N8 96.2(2)
C1 N1 N2 108.0(5)
C1 N1 Pt1 130.0(4)
N2 N1 Pt1 121.0(4)
C3 N2 N1 108.0(5)
C3 N2 Pt2 131.5(4)
N1 N2 Pt2 120.4(4)
C4 N3 N4 107.4(5)
C4 N3 Pt1 130.6(4)
N4 N3 Pt1 122.1(4)
C6 N4 N3 108.4(5)
C6 N4 Pt2 131.5(4)
N3 N4 Pt2 120.1(4)
C7 N5 C11 118.6(6)
C7 N5 Pt1 127.1(4)
C11 N5 Pt1 114.2(4)
N7 N6 C12 111.3(5)
N7 N6 Pt1 132.7(4)
C12 N6 Pt1 116.0(4)
N6 N7 C14 104.6(5)
C16 N8 C20 119.0(5)
C16 N8 Pt2 126.0(4)
C20 N8 Pt2 114.9(4)
N10 N9 C21 111.4(5)
N10 N9 Pt2 133.2(4)
C21 N9 Pt2 115.3(4)
N9 N10 C23 104.2(5)
N1 C1 C2 109.5(6)
C3 C2 C1 104.7(6)
N2 C3 C2 109.9(6)
N3 C4 C5 110.5(6)
C4 C5 C6 104.4(6)
N4 C6 C5 109.2(6)
N5 C7 C8 122.9(6)
C7 C8 C9 119.0(6)
C10 C9 C8 118.8(6)
C9 C10 C11 120.1(6)
N5 C11 C10 120.5(6)
N5 C11 C12 114.9(6)
C10 C11 C12 124.6(6)
N6 C12 C13 108.3(6)
N6 C12 C11 114.9(6)
C13 C12 C11 136.8(6)
C12 C13 C14 102.7(6)
N7 C14 C13 113.1(6)
N7 C14 C15 119.6(6)
C13 C14 C15 127.2(6)
F1 C15 F2 106.2(5)
F1 C15 F3 106.3(6)
F2 C15 F3 105.3(6)
F1 C15 C14 112.3(6)
F2 C15 C14 113.8(6)
F3 C15 C14 112.4(5)
N8 C16 C17 121.8(6)
C16 C17 C18 119.6(6)
C19 C18 C17 118.4(6)
C18 C19 C20 120.8(6)
N8 C20 C19 120.2(6)
N8 C20 C21 113.9(5)
C19 C20 C21 125.8(6)
N9 C21 C22 108.1(6)
N9 C21 C20 116.0(5)
C22 C21 C20 135.9(6)
C21 C22 C23 103.1(5)
N10 C23 C22 113.2(6)
N10 C23 C24 118.8(6)
C22 C23 C24 128.0(6)
F6 C24 F4 105.6(6)
F6 C24 F5 105.0(6)
F4 C24 F5 105.5(6)
F6 C24 C23 114.1(6)
F4 C24 C23 112.1(6)
F5 C24 C23 113.7(5)
O1 C25 C26 122.5(8)
O1 C25 C27 121.1(7)
C26 C25 C27 116.4(7)

loop_
_geom_bond_atom_site_label_1
_geom_bond_atom_site_label_2
_geom_bond_distance
Pt1 N6 1.980(5)
Pt1 N3 1.995(5)
Pt1 N5 2.015(5)
Pt1 N1 2.023(5)
Pt2 N4 1.993(5)
Pt2 N9 1.995(5)
Pt2 N2 2.002(5)
Pt2 N8 2.040(5)
N1 C1 1.330(7)
N1 N2 1.355(7)
N2 C3 1.334(8)
N3 C4 1.336(8)
N3 N4 1.359(7)
N4 C6 1.337(8)
N5 C7 1.355(8)
N5 C11 1.367(8)
N6 N7 1.329(7)
N6 C12 1.354(8)
N7 C14 1.335(8)
N8 C16 1.341(8)
N8 C20 1.365(7)
N9 N10 1.342(7)
N9 C21 1.366(8)
N10 C23 1.353(7)
C1 C2 1.384(9)
C2 C3 1.366(9)
C4 C5 1.369(10)
C5 C6 1.388(9)
C7 C8 1.379(9)
C8 C9 1.390(9)
C9 C10 1.387(9)
C10 C11 1.400(9)
C11 C12 1.425(9)
C12 C13 1.378(9)
C13 C14 1.386(9)
C14 C15 1.485(9)
C15 F1 1.337(8)
C15 F2 1.344(8)
C15 F3 1.346(8)
C16 C17 1.385(9)
C17 C18 1.388(9)
C18 C19 1.360(10)
C19 C20 1.396(8)
C20 C21 1.439(9)
C21 C22 1.386(9)
C22 C23 1.389(9)
C23 C24 1.461(9)
C24 F6 1.336(8)
C24 F4 1.346(8)
C24 F5 1.352(8)
O1 C25 1.209(8)
C25 C26 1.488(11)
C25 C27 1.512(11)
